data_7157132
loop_
_publ_author_name
'Tazi, Mehdi'
'Erb, William'
'Roisnel, Thierry'
'Dorcet, Vincent'
'Mongin, Florence'
'Low, Paul J.'

_publ_section_title
;
 From ferrocene to fluorine-containing penta-substituted derivatives and
 all points in-between; or, how to increase the available chemical space.
;
_journal_issue 42
_journal_name_full 'Organic &amp; biomolecular chemistry'
_journal_page_first 9352
_journal_page_last 9359
_journal_paper_doi 10.1039/c9ob01885a
_journal_volume 17
_journal_year 2019
_chemical_compound_source 'synthesis as described'
_chemical_formula_moiety 'C10 H7 F Fe I2'
_chemical_formula_sum 'C10 H7 F Fe I2'
_chemical_formula_weight 455.81
_space_group_crystal_system monoclinic
_space_group_IT_number 14
_space_group_name_Hall '-P 2ybc'
_space_group_name_H-M_alt 'P 1 21/c 1'
_symmetry_space_group_name_Hall '-P 2ybc'
_symmetry_space_group_name_H-M 'P 1 21/c 1'
_atom_sites_solution_hydrogens geom
_atom_sites_solution_primary dual
_atom_sites_solution_secondary difmap
_audit_update_record
;
2019-07-08 deposited with the CCDC.    2019-10-08 downloaded from the CCDC.
;
_cell_angle_alpha 90
_cell_angle_beta 100.875(3)
_cell_angle_gamma 90
_cell_formula_units_Z 8
_cell_length_a 12.2100(9)
_cell_length_b 28.6668(18)
_cell_length_c 6.6319(5)
_cell_measurement_reflns_used 9776
_cell_measurement_temperature 150(2)
_cell_measurement_theta_max 27.4847
_cell_measurement_theta_min 3.2076
_cell_measurement_wavelength 0.71073
_cell_volume 2279.6(3)
_computing_cell_refinement 'APEX3 (Bruker, 2015)'
_computing_data_collection 'SAINT (Bruker, 2014)'
_computing_data_reduction 'SAINT (Bruker, 2014)'
_computing_molecular_graphics 'SXGRAPH (Farrugia, 1999), Mercury (CSD, 2016)'
_computing_publication_material 'CRYSCALC (T. Roisnel, local program, 2018)'
_computing_structure_refinement 'SHELXL-2018_3 (Sheldrick, 2018)'
_computing_structure_solution 'SHELXT (Sheldrick, 2015)'
_diffrn_ambient_temperature 150(2)
_diffrn_detector '(CMOS) PHOTON 100'
_diffrn_measured_fraction_theta_full 0.998
_diffrn_measured_fraction_theta_max 0.997
_diffrn_measurement_device_type 'D8 VENTURE Bruker AXS'
_diffrn_measurement_method 'rotation images'
_diffrn_radiation_monochromator 'multilayer monochromator'
_diffrn_radiation_probe x-ray
_diffrn_radiation_source 'Incoatec microfocus sealed tube'
_diffrn_radiation_type MoK\a
_diffrn_radiation_wavelength 0.71073
_diffrn_reflns_av_R_equivalents 0.0340
_diffrn_reflns_av_unetI/netI 0.0226
_diffrn_reflns_limit_h_max 15
_diffrn_reflns_limit_h_min -15
_diffrn_reflns_limit_k_max 37
_diffrn_reflns_limit_k_min -30
_diffrn_reflns_limit_l_max 8
_diffrn_reflns_limit_l_min -8
_diffrn_reflns_number 32828
_diffrn_reflns_theta_full 25.242
_diffrn_reflns_theta_max 27.485
_diffrn_reflns_theta_min 3.208
_exptl_absorpt_coefficient_mu 6.710
_exptl_absorpt_correction_T_max 0.647
_exptl_absorpt_correction_T_min 0.395
_exptl_absorpt_correction_type multi-scan
_exptl_absorpt_process_details
;
  [Sheldrick, G.M. (2014). SADABS Bruker AXS Inc., Madison, Wisconsin, USA]
;
_exptl_crystal_colour orange
_exptl_crystal_density_diffrn 2.656
_exptl_crystal_description stick
_exptl_crystal_F_000 1664
_exptl_crystal_size_max 0.310
_exptl_crystal_size_mid 0.150
_exptl_crystal_size_min 0.065
_refine_diff_density_max 1.056
_refine_diff_density_min -1.295
_refine_diff_density_rms 0.159
_refine_ls_extinction_method none
_refine_ls_goodness_of_fit_ref 1.275
_refine_ls_hydrogen_treatment constr
_refine_ls_matrix_type full
_refine_ls_number_parameters 229
_refine_ls_number_reflns 5220
_refine_ls_number_restraints 0
_refine_ls_restrained_S_all 1.275
_refine_ls_R_factor_all 0.0366
_refine_ls_R_factor_gt 0.0334
_refine_ls_shift/su_max 0.002
_refine_ls_shift/su_mean 0.000
_refine_ls_structure_factor_coef Fsqd
_refine_ls_weighting_details 'w=1/[\s^2^(Fo^2^)+(0.0053P)^2^+13.6867P] where P=(Fo^2^+2Fc^2^)/3'
_refine_ls_weighting_scheme calc
_refine_ls_wR_factor_gt 0.0683
_refine_ls_wR_factor_ref 0.0692
_reflns_Friedel_coverage 0.000
_reflns_number_gt 4893
_reflns_number_total 5220
_reflns_threshold_expression >2sigma(I)
_cod_data_source_file c9ob01885a2.cif
_cod_data_source_block 3r-I_MT291
_cod_depositor_comments 'Adding full bibliography for 7157127--7157141.cif.'
_cod_database_code 7157132

loop_
_space_group_symop_operation_xyz
'x, y, z'
'-x, y+1/2, -z+1/2'
'-x, -y, -z'
'x, -y-1/2, z-1/2'

loop_
_atom_site_label
_atom_site_type_symbol
_atom_site_fract_x
_atom_site_fract_y
_atom_site_fract_z
_atom_site_U_iso_or_equiv
_atom_site_adp_type
_atom_site_occupancy
_atom_site_site_symmetry_order
_atom_site_calc_flag
_atom_site_refinement_flags_posn
_atom_site_refinement_flags_adp
Fe1 Fe 0.74278(5) 0.63908(2) 0.88202(9) 0.01353(13) Uani 1 1 d . .
I1 I 0.46893(3) 0.70234(2) 0.76713(6) 0.03147(9) Uani 1 1 d . .
I2 I 0.94364(3) 0.67877(2) 0.56353(5) 0.02779(9) Uani 1 1 d . .
C1 C 0.7128(4) 0.57294(16) 0.7674(8) 0.0217(10) Uani 1 1 d . .
H1 H 0.686389 0.564946 0.627661 0.026 Uiso 1 1 calc R U
C2 C 0.6458(4) 0.58252(17) 0.9168(9) 0.0250(11) Uani 1 1 d . .
H2 H 0.566649 0.581970 0.894187 0.030 Uiso 1 1 calc R U
C3 C 0.7177(5) 0.59297(18) 1.1044(8) 0.0273(11) Uani 1 1 d . .
H3 H 0.695075 0.600624 1.229744 0.033 Uiso 1 1 calc R U
C4 C 0.8295(4) 0.59010(18) 1.0738(8) 0.0247(10) Uani 1 1 d . .
H4 H 0.894664 0.595588 1.174415 0.030 Uiso 1 1 calc R U
C5 C 0.8263(4) 0.57755(18) 0.8657(9) 0.0260(11) Uani 1 1 d . .
H5 H 0.889215 0.573002 0.802861 0.031 Uiso 1 1 calc R U
C6 C 0.7013(4) 0.68499(16) 0.6501(7) 0.0163(9) Uani 1 1 d . .
C7 C 0.6412(4) 0.69528(16) 0.8073(7) 0.0176(9) Uani 1 1 d . .
C8 C 0.7206(4) 0.70465(16) 0.9896(7) 0.0204(10) Uani 1 1 d . .
H8 H 0.704289 0.712749 1.119616 0.024 Uiso 1 1 calc R U
C9 C 0.8295(4) 0.69967(16) 0.9414(7) 0.0202(9) Uani 1 1 d . .
H9 H 0.898237 0.703662 1.034372 0.024 Uiso 1 1 calc R U
C10 C 0.8169(4) 0.68767(16) 0.7293(7) 0.0186(9) Uani 1 1 d . .
F11 F 0.6553(2) 0.67691(11) 0.4527(4) 0.0241(6) Uani 1 1 d . .
Fe2 Fe 0.27820(5) 0.58431(2) 0.25866(10) 0.01352(13) Uani 1 1 d . .
I11 I 0.16772(3) 0.51041(2) 0.63209(5) 0.02615(8) Uani 1 1 d . .
I12 I 0.17217(3) 0.70549(2) 0.21402(6) 0.03001(9) Uani 1 1 d . .
C21 C 0.3855(4) 0.5873(2) 0.0576(9) 0.0268(5) Uani 1 1 d . .
H21 H 0.366214 0.596264 -0.082594 0.032 Uiso 1 1 calc R U
C22 C 0.4226(4) 0.6178(2) 0.2262(8) 0.0268(5) Uani 1 1 d . .
H22 H 0.433570 0.650500 0.218246 0.032 Uiso 1 1 calc R U
C23 C 0.4402(4) 0.5906(2) 0.4081(9) 0.0268(5) Uani 1 1 d . .
H23 H 0.464246 0.602000 0.543686 0.032 Uiso 1 1 calc R U
C24 C 0.4159(4) 0.5434(2) 0.3526(9) 0.0268(5) Uani 1 1 d . .
H24 H 0.421136 0.517718 0.444494 0.032 Uiso 1 1 calc R U
C25 C 0.3822(4) 0.5412(2) 0.1350(9) 0.0268(5) Uani 1 1 d . .
H25 H 0.361271 0.513910 0.056029 0.032 Uiso 1 1 calc R U
C26 C 0.1802(4) 0.61006(16) 0.4441(7) 0.0166(9) Uani 1 1 d . .
C27 C 0.1570(4) 0.56171(16) 0.4076(7) 0.0169(9) Uani 1 1 d . .
C28 C 0.1220(4) 0.55574(17) 0.1906(7) 0.0184(9) Uani 1 1 d . .
H28 H 0.101366 0.527087 0.121949 0.022 Uiso 1 1 calc R U
C29 C 0.1235(4) 0.60047(18) 0.0951(7) 0.0190(9) Uani 1 1 d . .
H29 H 0.103644 0.606757 -0.047739 0.023 Uiso 1 1 calc R U
C30 C 0.1603(4) 0.63402(17) 0.2532(7) 0.0183(9) Uani 1 1 d . .
F31 F 0.2100(3) 0.63007(11) 0.6288(4) 0.0265(6) Uani 1 1 d . .

loop_
_atom_site_aniso_label
_atom_site_aniso_U_11
_atom_site_aniso_U_22
_atom_site_aniso_U_33
_atom_site_aniso_U_23
_atom_site_aniso_U_13
_atom_site_aniso_U_12
Fe1 0.0171(3) 0.0104(3) 0.0136(3) 0.0008(2) 0.0041(2) 0.0002(2)
I1 0.02523(18) 0.0337(2) 0.0383(2) 0.00753(15) 0.01323(15) 0.01001(14)
I2 0.02163(16) 0.03304(19) 0.03158(18) 0.00430(14) 0.01238(13) -0.00076(13)
C1 0.026(3) 0.011(2) 0.027(2) -0.0032(18) 0.006(2) -0.0023(18)
C2 0.020(2) 0.016(2) 0.041(3) 0.008(2) 0.011(2) 0.0000(19)
C3 0.041(3) 0.018(2) 0.029(3) 0.007(2) 0.021(2) 0.004(2)
C4 0.023(3) 0.022(3) 0.027(3) 0.008(2) 0.001(2) 0.002(2)
C5 0.023(3) 0.015(2) 0.042(3) 0.002(2) 0.013(2) 0.0020(19)
C6 0.023(2) 0.015(2) 0.0116(19) -0.0006(16) 0.0057(17) -0.0001(17)
C7 0.022(2) 0.014(2) 0.017(2) 0.0037(17) 0.0062(18) 0.0003(18)
C8 0.034(3) 0.012(2) 0.018(2) -0.0028(17) 0.010(2) 0.0004(19)
C9 0.024(2) 0.014(2) 0.022(2) -0.0009(18) 0.0022(19) -0.0032(18)
C10 0.023(2) 0.015(2) 0.019(2) 0.0010(17) 0.0075(18) -0.0029(18)
F11 0.0259(15) 0.0338(17) 0.0116(12) -0.0011(11) 0.0014(11) 0.0004(13)
Fe2 0.0100(3) 0.0155(3) 0.0148(3) 0.0026(2) 0.0016(2) 0.0021(2)
I11 0.03695(19) 0.02382(17) 0.01866(15) 0.00732(12) 0.00772(13) -0.00156(14)
I12 0.03038(18) 0.01780(16) 0.0414(2) 0.00717(14) 0.00570(15) 0.00517(13)
C21 0.0129(10) 0.0321(13) 0.0356(13) 0.0020(10) 0.0047(9) 0.0031(9)
C22 0.0129(10) 0.0321(13) 0.0356(13) 0.0020(10) 0.0047(9) 0.0031(9)
C23 0.0129(10) 0.0321(13) 0.0356(13) 0.0020(10) 0.0047(9) 0.0031(9)
C24 0.0129(10) 0.0321(13) 0.0356(13) 0.0020(10) 0.0047(9) 0.0031(9)
C25 0.0129(10) 0.0321(13) 0.0356(13) 0.0020(10) 0.0047(9) 0.0031(9)
C26 0.017(2) 0.019(2) 0.014(2) 0.0006(17) 0.0024(17) 0.0018(17)
C27 0.019(2) 0.016(2) 0.016(2) 0.0045(17) 0.0047(17) 0.0026(17)
C28 0.014(2) 0.023(2) 0.018(2) 0.0024(18) 0.0015(17) -0.0015(18)
C29 0.012(2) 0.027(3) 0.017(2) 0.0061(18) 0.0005(17) 0.0012(18)
C30 0.016(2) 0.018(2) 0.022(2) 0.0072(18) 0.0048(17) 0.0063(17)
F31 0.0348(17) 0.0276(16) 0.0177(14) -0.0046(12) 0.0065(12) 0.0024(13)

loop_
_atom_type_symbol
_atom_type_description
_atom_type_scat_dispersion_real
_atom_type_scat_dispersion_imag
_atom_type_scat_source
C C 0.0033 0.0016 'International Tables Vol C Tables 4.2.6.8 and 6.1.1.4'
H H 0.0000 0.0000 'International Tables Vol C Tables 4.2.6.8 and 6.1.1.4'
F F 0.0171 0.0103 'International Tables Vol C Tables 4.2.6.8 and 6.1.1.4'
Fe Fe 0.3463 0.8444 'International Tables Vol C Tables 4.2.6.8 and 6.1.1.4'
I I -0.4742 1.8119 'International Tables Vol C Tables 4.2.6.8 and 6.1.1.4'

loop_
_geom_angle_atom_site_label_1
_geom_angle_atom_site_label_2
_geom_angle_atom_site_label_3
_geom_angle
C6 Fe1 C10 40.84(19)
C6 Fe1 C9 68.70(19)
C10 Fe1 C9 41.11(19)
C6 Fe1 C7 40.84(18)
C10 Fe1 C7 69.16(19)
C9 Fe1 C7 69.0(2)
C6 Fe1 C3 157.2(2)
C10 Fe1 C3 160.6(2)
C9 Fe1 C3 123.7(2)
C7 Fe1 C3 121.3(2)
C6 Fe1 C2 122.4(2)
C10 Fe1 C2 157.0(2)
C9 Fe1 C2 161.1(2)
C7 Fe1 C2 108.4(2)
C3 Fe1 C2 40.4(2)
C6 Fe1 C8 68.61(18)
C10 Fe1 C8 69.18(19)
C9 Fe1 C8 41.1(2)
C7 Fe1 C8 40.86(19)
C3 Fe1 C8 107.1(2)
C2 Fe1 C8 124.8(2)
C6 Fe1 C1 108.6(2)
C10 Fe1 C1 121.0(2)
C9 Fe1 C1 155.8(2)
C7 Fe1 C1 125.7(2)
C3 Fe1 C1 68.2(2)
C2 Fe1 C1 40.7(2)
C8 Fe1 C1 162.3(2)
C6 Fe1 C4 161.3(2)
C10 Fe1 C4 123.5(2)
C9 Fe1 C4 106.0(2)
C7 Fe1 C4 155.8(2)
C3 Fe1 C4 40.6(2)
C2 Fe1 C4 68.3(2)
C8 Fe1 C4 120.0(2)
C1 Fe1 C4 68.4(2)
C6 Fe1 C5 125.3(2)
C10 Fe1 C5 106.9(2)
C9 Fe1 C5 119.9(2)
C7 Fe1 C5 162.5(2)
C3 Fe1 C5 68.0(2)
C2 Fe1 C5 68.2(2)
C8 Fe1 C5 155.3(2)
C1 Fe1 C5 40.6(2)
C4 Fe1 C5 40.5(2)
C5 C1 C2 107.5(5)
C5 C1 Fe1 69.7(3)
C2 C1 Fe1 69.5(3)
C5 C1 H1 126.3
C2 C1 H1 126.3
Fe1 C1 H1 126.1
C3 C2 C1 108.1(5)
C3 C2 Fe1 69.8(3)
C1 C2 Fe1 69.8(3)
C3 C2 H2 126.0
C1 C2 H2 126.0
Fe1 C2 H2 126.1
C2 C3 C4 108.4(5)
C2 C3 Fe1 69.8(3)
C4 C3 Fe1 69.9(3)
C2 C3 H3 125.8
C4 C3 H3 125.8
Fe1 C3 H3 126.1
C5 C4 C3 107.6(5)
C5 C4 Fe1 69.8(3)
C3 C4 Fe1 69.6(3)
C5 C4 H4 126.2
C3 C4 H4 126.2
Fe1 C4 H4 126.0
C4 C5 C1 108.4(5)
C4 C5 Fe1 69.7(3)
C1 C5 Fe1 69.7(3)
C4 C5 H5 125.8
C1 C5 H5 125.8
Fe1 C5 H5 126.3
F11 C6 C10 125.2(4)
F11 C6 C7 125.1(4)
C10 C6 C7 109.6(4)
F11 C6 Fe1 129.0(3)
C10 C6 Fe1 70.2(3)
C7 C6 Fe1 70.4(3)
C6 C7 C8 107.5(4)
C6 C7 Fe1 68.8(3)
C8 C7 Fe1 69.9(3)
C6 C7 I1 125.3(3)
C8 C7 I1 126.9(3)
Fe1 C7 I1 131.5(2)
C7 C8 C9 107.7(4)
C7 C8 Fe1 69.2(3)
C9 C8 Fe1 69.0(3)
C7 C8 H8 126.2
C9 C8 H8 126.2
Fe1 C8 H8 127.2
C10 C9 C8 108.2(4)
C10 C9 Fe1 69.4(3)
C8 C9 Fe1 69.9(3)
C10 C9 H9 125.9
C8 C9 H9 125.9
Fe1 C9 H9 126.3
C6 C10 C9 107.1(4)
C6 C10 Fe1 68.9(3)
C9 C10 Fe1 69.5(3)
C6 C10 I2 126.1(3)
C9 C10 I2 126.7(4)
Fe1 C10 I2 128.8(2)
C26 Fe2 C30 41.27(18)
C26 Fe2 C27 41.29(19)
C30 Fe2 C27 69.67(19)
C26 Fe2 C21 156.0(2)
C30 Fe2 C21 120.1(2)
C27 Fe2 C21 161.2(2)
C26 Fe2 C29 69.20(19)
C30 Fe2 C29 41.2(2)
C27 Fe2 C29 69.28(18)
C21 Fe2 C29 106.6(2)
C26 Fe2 C28 69.18(19)
C30 Fe2 C28 69.3(2)
C27 Fe2 C28 41.10(18)
C21 Fe2 C28 124.0(2)
C29 Fe2 C28 40.96(19)
C26 Fe2 C23 107.7(2)
C30 Fe2 C23 124.5(2)
C27 Fe2 C23 121.2(2)
C21 Fe2 C23 68.4(2)
C29 Fe2 C23 161.5(2)
C28 Fe2 C23 156.6(2)
C26 Fe2 C24 125.0(2)
C30 Fe2 C24 161.8(2)
C27 Fe2 C24 107.5(2)
C21 Fe2 C24 68.4(2)
C29 Fe2 C24 156.0(2)
C28 Fe2 C24 121.0(2)
C23 Fe2 C24 40.5(2)
C26 Fe2 C25 161.9(2)
C30 Fe2 C25 155.6(2)
C27 Fe2 C25 124.4(2)
C21 Fe2 C25 40.7(2)
C29 Fe2 C25 120.3(2)
C28 Fe2 C25 107.0(2)
C23 Fe2 C25 68.4(2)
C24 Fe2 C25 40.7(2)
C26 Fe2 C22 120.9(2)
C30 Fe2 C22 106.9(2)
C27 Fe2 C22 156.5(2)
C21 Fe2 C22 40.7(2)
C29 Fe2 C22 124.3(2)
C28 Fe2 C22 161.2(2)
C23 Fe2 C22 40.5(2)
C24 Fe2 C22 68.2(2)
C25 Fe2 C22 68.3(2)
C25 C21 C22 108.2(5)
C25 C21 Fe2 70.1(3)
C22 C21 Fe2 70.2(3)
C25 C21 H21 125.9
C22 C21 H21 125.9
Fe2 C21 H21 125.5
C23 C22 C21 107.8(5)
C23 C22 Fe2 69.5(3)
C21 C22 Fe2 69.1(3)
C23 C22 H22 126.1
C21 C22 H22 126.1
Fe2 C22 H22 126.9
C22 C23 C24 108.3(5)
C22 C23 Fe2 70.0(3)
C24 C23 Fe2 69.8(3)
C22 C23 H23 125.9
C24 C23 H23 125.9
Fe2 C23 H23 125.9
C23 C24 C25 108.1(5)
C23 C24 Fe2 69.7(3)
C25 C24 Fe2 69.7(3)
C23 C24 H24 126.0
C25 C24 H24 126.0
Fe2 C24 H24 126.2
C21 C25 C24 107.6(5)
C21 C25 Fe2 69.3(3)
C24 C25 Fe2 69.6(3)
C21 C25 H25 126.2
C24 C25 H25 126.2
Fe2 C25 H25 126.5
F31 C26 C30 125.4(4)
F31 C26 C27 125.6(4)
C30 C26 C27 108.9(4)
F31 C26 Fe2 128.8(3)
C30 C26 Fe2 69.7(3)
C27 C26 Fe2 70.2(3)
C26 C27 C28 107.4(4)
C26 C27 Fe2 68.5(3)
C28 C27 Fe2 69.9(3)
C26 C27 I11 125.6(3)
C28 C27 I11 127.0(4)
Fe2 C27 I11 128.3(2)
C29 C28 C27 108.1(4)
C29 C28 Fe2 69.5(3)
C27 C28 Fe2 69.0(3)
C29 C28 H28 125.9
C27 C28 H28 125.9
Fe2 C28 H28 127.1
C30 C29 C28 107.8(4)
C30 C29 Fe2 68.5(3)
C28 C29 Fe2 69.5(3)
C30 C29 H29 126.1
C28 C29 H29 126.1
Fe2 C29 H29 127.5
C26 C30 C29 107.8(4)
C26 C30 Fe2 69.0(3)
C29 C30 Fe2 70.3(3)
C26 C30 I12 125.8(4)
C29 C30 I12 126.3(3)
Fe2 C30 I12 129.3(2)

loop_
_geom_bond_atom_site_label_1
_geom_bond_atom_site_label_2
_geom_bond_distance
Fe1 C6 2.015(5)
Fe1 C10 2.032(5)
Fe1 C9 2.034(5)
Fe1 C7 2.036(5)
Fe1 C3 2.046(5)
Fe1 C2 2.046(5)
Fe1 C8 2.047(5)
Fe1 C1 2.050(5)
Fe1 C4 2.050(5)
Fe1 C5 2.050(5)
I1 C7 2.080(5)
I2 C10 2.076(5)
C1 C5 1.422(7)
C1 C2 1.425(7)
C1 H1 0.9500
C2 C3 1.413(8)
C2 H2 0.9500
C3 C4 1.420(7)
C3 H3 0.9500
C4 C5 1.420(8)
C4 H4 0.9500
C5 H5 0.9500
C6 F11 1.343(5)
C6 C10 1.412(7)
C6 C7 1.414(6)
C7 C8 1.425(7)
C8 C9 1.432(7)
C8 H8 0.9500
C9 C10 1.428(7)
C9 H9 0.9500
Fe2 C26 2.011(5)
Fe2 C30 2.021(5)
Fe2 C27 2.034(5)
Fe2 C21 2.040(5)
Fe2 C29 2.046(5)
Fe2 C28 2.046(5)
Fe2 C23 2.047(5)
Fe2 C24 2.048(5)
Fe2 C25 2.050(5)
Fe2 C22 2.054(5)
I11 C27 2.079(4)
I12 C30 2.074(5)
C21 C25 1.421(8)
C21 C22 1.424(8)
C21 H21 0.9500
C22 C23 1.418(8)
C22 H22 0.9500
C23 C24 1.419(8)
C23 H23 0.9500
C24 C25 1.425(8)
C24 H24 0.9500
C25 H25 0.9500
C26 F31 1.339(5)
C26 C30 1.421(6)
C26 C27 1.426(7)
C27 C28 1.432(6)
C28 C29 1.432(7)
C28 H28 0.9500
C29 C30 1.431(7)
C29 H29 0.9500

loop_
_geom_torsion_atom_site_label_1
_geom_torsion_atom_site_label_2
_geom_torsion_atom_site_label_3
_geom_torsion_atom_site_label_4
_geom_torsion
C5 C1 C2 C3 0.1(6)
Fe1 C1 C2 C3 -59.5(3)
C5 C1 C2 Fe1 59.6(3)
C1 C2 C3 C4 0.1(6)
Fe1 C2 C3 C4 -59.4(4)
C1 C2 C3 Fe1 59.5(3)
C2 C3 C4 C5 -0.3(6)
Fe1 C3 C4 C5 -59.6(4)
C2 C3 C4 Fe1 59.4(4)
C3 C4 C5 C1 0.4(6)
Fe1 C4 C5 C1 -59.2(3)
C3 C4 C5 Fe1 59.5(4)
C2 C1 C5 C4 -0.3(6)
Fe1 C1 C5 C4 59.2(4)
C2 C1 C5 Fe1 -59.5(3)
F11 C6 C7 C8 -176.0(4)
C10 C6 C7 C8 0.0(5)
Fe1 C6 C7 C8 59.5(3)
F11 C6 C7 Fe1 124.5(5)
C10 C6 C7 Fe1 -59.5(3)
F11 C6 C7 I1 -2.1(7)
C10 C6 C7 I1 173.9(3)
Fe1 C6 C7 I1 -126.6(3)
C6 C7 C8 C9 -0.3(5)
Fe1 C7 C8 C9 58.4(3)
I1 C7 C8 C9 -174.1(3)
C6 C7 C8 Fe1 -58.7(3)
I1 C7 C8 Fe1 127.5(4)
C7 C8 C9 C10 0.5(5)
Fe1 C8 C9 C10 59.1(3)
C7 C8 C9 Fe1 -58.5(3)
F11 C6 C10 C9 176.3(4)
C7 C6 C10 C9 0.3(5)
Fe1 C6 C10 C9 -59.3(3)
F11 C6 C10 Fe1 -124.4(5)
C7 C6 C10 Fe1 59.6(3)
F11 C6 C10 I2 -1.1(7)
C7 C6 C10 I2 -177.1(3)
Fe1 C6 C10 I2 123.3(4)
C8 C9 C10 C6 -0.5(5)
Fe1 C9 C10 C6 58.9(3)
C8 C9 C10 Fe1 -59.4(3)
C8 C9 C10 I2 176.9(3)
Fe1 C9 C10 I2 -123.7(4)
C25 C21 C22 C23 -1.0(6)
Fe2 C21 C22 C23 58.9(3)
C25 C21 C22 Fe2 -60.0(3)
C21 C22 C23 C24 0.9(6)
Fe2 C22 C23 C24 59.6(3)
C21 C22 C23 Fe2 -58.7(3)
C22 C23 C24 C25 -0.4(6)
Fe2 C23 C24 C25 59.3(3)
C22 C23 C24 Fe2 -59.7(3)
C22 C21 C25 C24 0.8(6)
Fe2 C21 C25 C24 -59.2(3)
C22 C21 C25 Fe2 60.0(3)
C23 C24 C25 C21 -0.3(6)
Fe2 C24 C25 C21 59.0(3)
C23 C24 C25 Fe2 -59.3(3)
F31 C26 C27 C28 176.6(4)
C30 C26 C27 C28 -0.1(5)
Fe2 C26 C27 C28 -59.3(3)
F31 C26 C27 Fe2 -124.1(5)
C30 C26 C27 Fe2 59.2(3)
F31 C26 C27 I11 -1.6(7)
C30 C26 C27 I11 -178.3(3)
Fe2 C26 C27 I11 122.5(3)
C26 C27 C28 C29 -0.2(5)
Fe2 C27 C28 C29 -58.6(3)
I11 C27 C28 C29 177.9(3)
C26 C27 C28 Fe2 58.4(3)
I11 C27 C28 Fe2 -123.4(4)
C27 C28 C29 C30 0.4(5)
Fe2 C28 C29 C30 -57.9(3)
C27 C28 C29 Fe2 58.3(3)
F31 C26 C30 C29 -176.3(4)
C27 C26 C30 C29 0.4(5)
Fe2 C26 C30 C29 59.9(3)
F31 C26 C30 Fe2 123.8(5)
C27 C26 C30 Fe2 -59.5(3)
F31 C26 C30 I12 -0.2(7)
C27 C26 C30 I12 176.5(3)
Fe2 C26 C30 I12 -124.0(4)
C28 C29 C30 C26 -0.5(5)
Fe2 C29 C30 C26 -59.1(3)
C28 C29 C30 Fe2 58.5(3)
C28 C29 C30 I12 -176.6(3)
Fe2 C29 C30 I12 124.8(4)
